data_7104821
loop_
_publ_author_name
'Cametti, Massimo'
'Nissinen, Maija'
'Dalla Cort, Antonella'
'Mandolini, Luigi'
'Rissanen, Kari'

_publ_section_title
;
 Uranyl-salophen based ditopic receptors for the recognition of
 quaternary ammonium halides
;
_journal_issue 19
_journal_name_full 'Chemical communications (Cambridge, England)'
_journal_page_first 2420
_journal_page_last 2421
_journal_paper_doi 10.1039/b307849c
_journal_year 2003
_chemical_formula_sum 'C38 H38 Cl N3 O6 U'
_chemical_formula_weight 906.19
_space_group_IT_number 82
_symmetry_cell_setting tetragonal
_symmetry_space_group_name_Hall 'I -4'
_symmetry_space_group_name_H-M 'I -4'
_atom_sites_solution_hydrogens geom
_atom_sites_solution_primary direct
_atom_sites_solution_secondary difmap
_audit_creation_method SHELXL-97
_cell_angle_alpha 90.00
_cell_angle_beta 90.00
_cell_angle_gamma 90.00
_cell_formula_units_Z 8
_cell_length_a 19.293(3)
_cell_length_b 19.293(3)
_cell_length_c 19.421(4)
_cell_measurement_temperature 173(2)
_cell_volume 7229(2)
_computing_cell_refinement denzo-smn
_computing_data_collection collect
_computing_data_reduction denzo-smn
_computing_structure_refinement 'SHELXL-97 (Sheldrick, 1997)'
_computing_structure_solution shelxs-97
_diffrn_ambient_temperature 173(2)
_diffrn_measured_fraction_theta_full 0.996
_diffrn_measured_fraction_theta_max 0.996
_diffrn_measurement_device_type 'nonius kappa ccd'
_diffrn_radiation_monochromator graphite
_diffrn_radiation_source 'fine-focus sealed tube'
_diffrn_radiation_type MoK\a
_diffrn_radiation_wavelength 0.71073
_diffrn_reflns_av_R_equivalents 0.1196
_diffrn_reflns_av_sigmaI/netI 0.0908
_diffrn_reflns_limit_h_max 19
_diffrn_reflns_limit_h_min -21
_diffrn_reflns_limit_k_max 22
_diffrn_reflns_limit_k_min -23
_diffrn_reflns_limit_l_max 16
_diffrn_reflns_limit_l_min -23
_diffrn_reflns_number 16316
_diffrn_reflns_theta_full 25.10
_diffrn_reflns_theta_max 25.10
_diffrn_reflns_theta_min 1.49
_exptl_absorpt_coefficient_mu 4.614
_exptl_absorpt_correction_T_max 0.4588
_exptl_absorpt_correction_T_min 0.3382
_exptl_absorpt_correction_type platmulabs
_exptl_absorpt_process_details 'R. H. Blessing, Acta Crystallogr.A 1995, 51, 33'
_exptl_crystal_colour red
_exptl_crystal_density_diffrn 1.665
_exptl_crystal_density_method 'not measured'
_exptl_crystal_description block
_exptl_crystal_F_000 3552
_exptl_crystal_size_max 0.30
_exptl_crystal_size_mid 0.20
_exptl_crystal_size_min 0.20
_refine_diff_density_max 1.624
_refine_diff_density_min -1.458
_refine_diff_density_rms 0.203
_refine_ls_abs_structure_details 'Flack H D (1983), Acta Cryst. A39, 876-881'
_refine_ls_abs_structure_Flack -0.001(11)
_refine_ls_extinction_method none
_refine_ls_goodness_of_fit_ref 1.064
_refine_ls_hydrogen_treatment constr
_refine_ls_matrix_type full
_refine_ls_number_parameters 446
_refine_ls_number_reflns 6368
_refine_ls_number_restraints 0
_refine_ls_restrained_S_all 1.064
_refine_ls_R_factor_all 0.0577
_refine_ls_R_factor_gt 0.0482
_refine_ls_shift/su_max 0.001
_refine_ls_shift/su_mean 0.000
_refine_ls_structure_factor_coef Fsqd
_refine_ls_weighting_details 'calc w=1/[\s^2^(Fo^2^)+(0.0637P)^2^+64.4995P] where P=(Fo^2^+2Fc^2^)/3'
_refine_ls_weighting_scheme calc
_refine_ls_wR_factor_gt 0.1209
_refine_ls_wR_factor_ref 0.1329
_reflns_number_gt 5827
_reflns_number_total 6368
_reflns_threshold_expression >2sigma(I)
_cod_duplicate_entry 7113829
_cod_data_source_file b307849c.txt
_cod_data_source_block 2*TMACl
_cod_original_sg_symbol_H-M I-4
_cod_database_code 7104821

loop_
_symmetry_equiv_pos_as_xyz
'x, y, z'
'-x, -y, z'
'y, -x, -z'
'-y, x, -z'
'x+1/2, y+1/2, z+1/2'
'-x+1/2, -y+1/2, z+1/2'
'y+1/2, -x+1/2, -z+1/2'
'-y+1/2, x+1/2, -z+1/2'

loop_
_atom_site_label
_atom_site_type_symbol
_atom_site_fract_x
_atom_site_fract_y
_atom_site_fract_z
_atom_site_U_iso_or_equiv
_atom_site_adp_type
_atom_site_occupancy
_atom_site_symmetry_multiplicity
_atom_site_calc_flag
_atom_site_refinement_flags
_atom_site_disorder_assembly
_atom_site_disorder_group
C1 C -0.0822(7) 0.6563(6) 0.7639(6) 0.030(3) Uani 1 1 d . . .
C2 C -0.0315(8) 0.6351(7) 0.8117(8) 0.045(3) Uani 1 1 d . . .
H2 H 0.0162 0.6395 0.8007 0.054 Uiso 1 1 calc R . .
C3 C -0.0510(10) 0.6081(8) 0.8739(8) 0.055(4) Uani 1 1 d . . .
H3 H -0.0167 0.5942 0.9061 0.066 Uiso 1 1 calc R . .
C4 C -0.1210(11) 0.6010(8) 0.8904(9) 0.063(5) Uani 1 1 d . . .
H4 H -0.1344 0.5813 0.9332 0.076 Uiso 1 1 calc R . .
C5 C -0.1698(9) 0.6225(8) 0.8445(9) 0.055(4) Uani 1 1 d . . .
H5 H -0.2175 0.6187 0.8560 0.066 Uiso 1 1 calc R . .
C6 C -0.1508(7) 0.6499(6) 0.7811(8) 0.040(3) Uani 1 1 d . . .
H6 H -0.1856 0.6643 0.7496 0.048 Uiso 1 1 calc R . .
C7 C -0.0612(6) 0.6883(5) 0.6973(7) 0.031(2) Uani 1 1 d . . .
H7A H -0.0291 0.6571 0.6724 0.038 Uiso 1 1 calc R . .
H7B H -0.1025 0.6961 0.6681 0.038 Uiso 1 1 calc R . .
C9 C -0.0059(5) 0.7909(6) 0.6572(6) 0.022(2) Uani 1 1 d . . .
C10 C 0.0353(5) 0.8507(5) 0.6765(5) 0.016(2) Uani 1 1 d . . .
C11 C 0.0598(6) 0.8945(6) 0.6227(5) 0.020(2) Uani 1 1 d . . .
C12 C 0.0432(6) 0.8809(6) 0.5532(6) 0.025(2) Uani 1 1 d . . .
H12 H 0.0582 0.9113 0.5178 0.030 Uiso 1 1 calc R . .
C13 C 0.0047(6) 0.8225(6) 0.5374(6) 0.029(3) Uani 1 1 d . . .
H13 H -0.0058 0.8127 0.4906 0.034 Uiso 1 1 calc R . .
C14 C -0.0191(6) 0.7778(6) 0.5885(6) 0.026(2) Uani 1 1 d . . .
H14 H -0.0448 0.7377 0.5759 0.031 Uiso 1 1 calc R . .
C15 C 0.1001(6) 0.9555(6) 0.6379(6) 0.025(2) Uani 1 1 d . . .
H15 H 0.1066 0.9873 0.6011 0.030 Uiso 1 1 calc R . .
C17 C 0.1618(5) 1.0374(5) 0.7011(6) 0.022(2) Uani 1 1 d . . .
C18 C 0.2179(5) 1.0434(6) 0.7460(6) 0.024(2) Uani 1 1 d . . .
C19 C 0.2511(6) 1.1073(6) 0.7553(6) 0.028(3) Uani 1 1 d . . .
H19 H 0.2887 1.1106 0.7867 0.034 Uiso 1 1 calc R . .
C20 C 0.2304(6) 1.1653(6) 0.7197(7) 0.033(3) Uani 1 1 d . . .
H20 H 0.2542 1.2081 0.7251 0.039 Uiso 1 1 calc R . .
C21 C 0.1734(7) 1.1600(7) 0.6754(7) 0.033(3) Uani 1 1 d . . .
H21 H 0.1581 1.1999 0.6511 0.039 Uiso 1 1 calc R . .
C22 C 0.1388(6) 1.0977(6) 0.6662(6) 0.026(2) Uani 1 1 d . . .
H22 H 0.0997 1.0954 0.6365 0.031 Uiso 1 1 calc R . .
C24 C 0.3037(5) 0.9747(6) 0.7969(7) 0.030(3) Uani 1 1 d . . .
H24 H 0.3342 1.0083 0.7778 0.036 Uiso 1 1 calc R . .
C25 C 0.3353(6) 0.9219(7) 0.8384(6) 0.032(3) Uani 1 1 d . . .
C26 C 0.2928(6) 0.8778(6) 0.8807(6) 0.025(2) Uani 1 1 d . . .
C27 C 0.3287(6) 0.8269(6) 0.9220(6) 0.027(3) Uani 1 1 d . . .
C28 C 0.3997(7) 0.8220(7) 0.9196(7) 0.038(3) Uani 1 1 d . . .
H28 H 0.4222 0.7881 0.9472 0.046 Uiso 1 1 calc R . .
C29 C 0.4398(7) 0.8652(7) 0.8781(8) 0.041(3) Uani 1 1 d . . .
H29 H 0.4888 0.8607 0.8770 0.050 Uiso 1 1 calc R . .
C30 C 0.4067(7) 0.9148(7) 0.8385(7) 0.039(3) Uani 1 1 d . . .
H30 H 0.4337 0.9449 0.8105 0.046 Uiso 1 1 calc R . .
C32 C 0.3118(7) 0.7296(7) 0.9970(7) 0.037(3) Uani 1 1 d . . .
H32A H 0.3415 0.7468 1.0349 0.044 Uiso 1 1 calc R . .
H32B H 0.3400 0.6991 0.9671 0.044 Uiso 1 1 calc R . .
C33 C 0.2508(7) 0.6903(6) 1.0257(7) 0.034(3) Uani 1 1 d . . .
C34 C 0.1900(7) 0.6824(7) 0.9865(7) 0.038(3) Uani 1 1 d . . .
H34 H 0.1879 0.6997 0.9408 0.046 Uiso 1 1 calc R . .
C35 C 0.1336(9) 0.6494(7) 1.0148(9) 0.051(4) Uani 1 1 d . . .
H35 H 0.0926 0.6432 0.9885 0.061 Uiso 1 1 calc R . .
C36 C 0.1369(8) 0.6249(7) 1.0828(9) 0.048(4) Uani 1 1 d . . .
H36 H 0.0971 0.6045 1.1032 0.057 Uiso 1 1 calc R . .
C37 C 0.1963(9) 0.6300(8) 1.1197(8) 0.048(4) Uani 1 1 d . . .
H37 H 0.1989 0.6099 1.1642 0.058 Uiso 1 1 calc R . .
C38 C 0.2532(7) 0.6643(6) 1.0928(7) 0.038(3) Uani 1 1 d . . .
H38 H 0.2937 0.6701 1.1199 0.045 Uiso 1 1 calc R . .
C40 C -0.0833(7) 0.8580(9) 0.8412(6) 0.042(3) Uani 1 1 d . . .
H40A H -0.0780 0.9066 0.8273 0.063 Uiso 1 1 calc R . .
H40B H -0.1213 0.8369 0.8151 0.063 Uiso 1 1 calc R . .
H40C H -0.0402 0.8328 0.8319 0.063 Uiso 1 1 calc R . .
C41 C -0.0992(11) 0.7817(8) 0.9371(10) 0.069(5) Uani 1 1 d . . .
H41A H -0.0517 0.7638 0.9361 0.104 Uiso 1 1 calc R . .
H41B H -0.1281 0.7548 0.9054 0.104 Uiso 1 1 calc R . .
H41C H -0.1177 0.7779 0.9839 0.104 Uiso 1 1 calc R . .
C42 C -0.1705(7) 0.8854(9) 0.9288(7) 0.047(4) Uani 1 1 d . . .
H42A H -0.1804 0.8848 0.9783 0.070 Uiso 1 1 calc R . .
H42B H -0.2055 0.8579 0.9044 0.070 Uiso 1 1 calc R . .
H42C H -0.1717 0.9333 0.9120 0.070 Uiso 1 1 calc R . .
C43 C -0.0472(6) 0.8935(7) 0.9549(7) 0.036(3) Uani 1 1 d . . .
H43A H -0.0588 0.8921 1.0040 0.055 Uiso 1 1 calc R . .
H43B H -0.0465 0.9417 0.9392 0.055 Uiso 1 1 calc R . .
H43C H -0.0014 0.8727 0.9477 0.055 Uiso 1 1 calc R . .
N16 N 0.1287(4) 0.9719(4) 0.6965(5) 0.0193(17) Uani 1 1 d . . .
N23 N 0.2391(5) 0.9820(5) 0.7825(4) 0.0223(19) Uani 1 1 d . . .
N39 N -0.0991(5) 0.8546(5) 0.9158(4) 0.0261(19) Uani 1 1 d . . .
O1 O 0.1897(4) 0.8346(4) 0.7503(4) 0.0235(16) Uani 1 1 d . . .
O2 O 0.0957(4) 0.9501(4) 0.8552(4) 0.0232(16) Uani 1 1 d . . .
O8 O -0.0278(4) 0.7527(4) 0.7115(4) 0.0286(18) Uani 1 1 d . . .
O10 O 0.0458(4) 0.8646(4) 0.7415(4) 0.0231(16) Uani 1 1 d . . .
O26 O 0.2257(4) 0.8841(4) 0.8842(4) 0.0275(17) Uani 1 1 d . . .
O31 O 0.2849(5) 0.7864(4) 0.9581(5) 0.037(2) Uani 1 1 d . . .
Cl1 Cl 0.08992(14) 0.78418(15) 0.87985(15) 0.0303(6) Uani 1 1 d . . .
U1 U 0.141526(18) 0.890224(18) 0.803798(18) 0.01796(12) Uani 1 1 d . . .

loop_
_atom_site_aniso_label
_atom_site_aniso_U_11
_atom_site_aniso_U_22
_atom_site_aniso_U_33
_atom_site_aniso_U_23
_atom_site_aniso_U_13
_atom_site_aniso_U_12
C1 0.039(7) 0.020(6) 0.031(7) 0.009(5) -0.003(5) -0.019(5)
C2 0.044(7) 0.049(8) 0.042(8) 0.004(7) 0.008(7) 0.004(6)
C3 0.078(12) 0.049(9) 0.038(9) 0.012(7) -0.017(8) 0.000(8)
C4 0.109(16) 0.033(8) 0.048(10) 0.002(7) 0.017(10) -0.030(9)
C5 0.060(10) 0.046(9) 0.058(11) -0.010(8) 0.028(9) -0.018(8)
C6 0.036(7) 0.021(6) 0.064(10) -0.010(6) 0.008(6) -0.009(5)
C7 0.035(6) 0.022(5) 0.037(6) 0.000(6) -0.010(6) -0.008(4)
C9 0.021(5) 0.023(5) 0.023(6) 0.003(4) 0.003(4) 0.006(4)
C10 0.016(5) 0.015(5) 0.018(5) 0.003(4) 0.003(4) 0.002(4)
C11 0.025(5) 0.022(5) 0.014(5) 0.003(4) -0.008(4) 0.002(4)
C12 0.025(6) 0.031(6) 0.019(6) 0.003(5) -0.005(5) 0.001(5)
C13 0.031(6) 0.039(7) 0.017(5) 0.003(5) -0.008(5) 0.003(5)
C14 0.025(5) 0.025(6) 0.028(6) 0.000(5) -0.009(5) 0.004(4)
C15 0.022(6) 0.024(6) 0.028(6) 0.008(5) 0.003(5) -0.005(4)
C17 0.023(5) 0.023(5) 0.021(5) 0.005(5) -0.002(5) -0.001(4)
C18 0.020(5) 0.026(6) 0.025(6) 0.002(5) 0.007(5) -0.001(4)
C19 0.020(6) 0.033(7) 0.032(7) -0.009(5) 0.000(5) -0.005(5)
C20 0.019(6) 0.029(6) 0.050(8) -0.003(5) 0.016(5) -0.003(5)
C21 0.035(7) 0.031(6) 0.032(7) 0.006(5) 0.009(5) 0.010(5)
C22 0.021(5) 0.022(6) 0.034(6) 0.001(5) 0.007(5) 0.000(4)
C24 0.019(5) 0.035(6) 0.037(7) -0.010(6) 0.002(5) -0.001(4)
C25 0.034(7) 0.038(7) 0.025(6) -0.007(5) -0.007(5) 0.001(5)
C26 0.021(6) 0.030(6) 0.025(6) -0.003(5) -0.009(5) 0.002(4)
C27 0.032(6) 0.031(6) 0.019(6) -0.007(5) -0.006(5) 0.010(5)
C28 0.044(8) 0.044(7) 0.027(7) -0.009(6) -0.020(6) 0.014(6)
C29 0.025(6) 0.050(8) 0.048(8) -0.006(7) -0.009(6) 0.016(6)
C30 0.027(7) 0.045(8) 0.044(8) -0.007(6) -0.005(6) 0.005(6)
C32 0.043(7) 0.039(7) 0.028(7) -0.002(5) -0.010(6) 0.023(6)
C33 0.042(7) 0.025(6) 0.034(7) -0.005(5) -0.002(6) 0.018(5)
C34 0.052(8) 0.028(6) 0.034(7) -0.012(6) -0.009(6) 0.015(6)
C35 0.058(10) 0.032(7) 0.063(10) 0.001(7) -0.020(8) 0.008(6)
C36 0.048(8) 0.029(7) 0.067(11) 0.002(7) 0.000(8) -0.002(6)
C37 0.070(10) 0.043(8) 0.032(7) 0.008(6) -0.014(7) 0.005(7)
C38 0.052(8) 0.033(7) 0.028(7) 0.002(6) -0.015(6) 0.016(6)
C40 0.034(7) 0.073(10) 0.019(6) 0.001(7) 0.003(5) 0.016(7)
C41 0.097(14) 0.034(8) 0.076(13) 0.009(8) 0.020(11) -0.020(9)
C42 0.024(6) 0.077(10) 0.039(8) -0.009(7) 0.000(6) 0.012(7)
C43 0.023(6) 0.047(8) 0.039(7) -0.023(6) -0.001(5) -0.002(5)
N16 0.016(4) 0.025(4) 0.016(4) 0.005(4) -0.004(4) -0.001(3)
N23 0.025(5) 0.023(4) 0.018(5) 0.000(4) 0.001(4) -0.005(4)
N39 0.024(5) 0.038(6) 0.016(4) -0.002(4) 0.003(4) -0.006(4)
O1 0.033(4) 0.023(4) 0.014(4) 0.008(3) 0.004(3) -0.006(3)
O2 0.022(4) 0.031(4) 0.017(4) 0.006(3) 0.000(3) -0.001(3)
O8 0.032(4) 0.029(4) 0.025(5) 0.002(3) 0.002(3) -0.008(3)
O10 0.023(4) 0.038(5) 0.009(4) 0.005(3) -0.002(3) -0.007(3)
O26 0.026(4) 0.034(4) 0.023(4) 0.005(3) 0.001(3) -0.001(3)
O31 0.037(5) 0.038(5) 0.037(5) 0.010(4) 0.000(4) 0.018(4)
Cl1 0.0263(14) 0.0370(15) 0.0276(14) 0.0116(12) -0.0016(11) -0.0029(12)
U1 0.0182(2) 0.0210(2) 0.01469(17) 0.00007(16) 0.00050(16) 0.00174(16)

loop_
_atom_type_symbol
_atom_type_description
_atom_type_scat_dispersion_real
_atom_type_scat_dispersion_imag
_atom_type_scat_source
C C 0.0033 0.0016 'International Tables Vol C Tables 4.2.6.8 and 6.1.1.4'
H H 0.0000 0.0000 'International Tables Vol C Tables 4.2.6.8 and 6.1.1.4'
N N 0.0061 0.0033 'International Tables Vol C Tables 4.2.6.8 and 6.1.1.4'
O O 0.0106 0.0060 'International Tables Vol C Tables 4.2.6.8 and 6.1.1.4'
Cl Cl 0.1484 0.1585 'International Tables Vol C Tables 4.2.6.8 and 6.1.1.4'
U U -9.6767 9.6646 'International Tables Vol C Tables 4.2.6.8 and 6.1.1.4'

loop_
_geom_angle_atom_site_label_1
_geom_angle_atom_site_label_2
_geom_angle_atom_site_label_3
_geom_angle
_geom_angle_site_symmetry_1
_geom_angle_site_symmetry_3
_geom_angle_publ_flag
C6 C1 C2 118.9(12) . . ?
C6 C1 C7 120.8(12) . . ?
C2 C1 C7 120.2(11) . . ?
C3 C2 C1 120.1(14) . . ?
C2 C3 C4 120.4(16) . . ?
C5 C4 C3 119.3(15) . . ?
C4 C5 C6 121.0(15) . . ?
C1 C6 C5 120.3(15) . . ?
O8 C7 C1 108.5(10) . . ?
O8 C9 C14 126.5(10) . . ?
O8 C9 C10 113.8(9) . . ?
C14 C9 C10 119.7(10) . . ?
O10 C10 C11 122.5(9) . . ?
O10 C10 C9 119.8(9) . . ?
C11 C10 C9 117.6(9) . . ?
C12 C11 C10 121.0(10) . . ?
C12 C11 C15 118.1(10) . . ?
C10 C11 C15 120.8(10) . . ?
C13 C12 C11 119.1(10) . . ?
C12 C13 C14 121.5(11) . . ?
C9 C14 C13 120.9(11) . . ?
N16 C15 C11 127.3(10) . . ?
C18 C17 C22 118.3(10) . . ?
C18 C17 N16 117.5(9) . . ?
C22 C17 N16 124.1(10) . . ?
C17 C18 C19 120.5(10) . . ?
C17 C18 N23 117.5(9) . . ?
C19 C18 N23 122.0(10) . . ?
C20 C19 C18 121.3(11) . . ?
C19 C20 C21 118.6(11) . . ?
C22 C21 C20 121.4(11) . . ?
C21 C22 C17 119.9(11) . . ?
N23 C24 C25 127.7(11) . . ?
C30 C25 C24 119.5(12) . . ?
C30 C25 C26 120.5(12) . . ?
C24 C25 C26 120.0(11) . . ?
O26 C26 C25 122.7(10) . . ?
O26 C26 C27 120.8(11) . . ?
C25 C26 C27 116.5(10) . . ?
O31 C27 C28 127.1(11) . . ?
O31 C27 C26 112.4(10) . . ?
C28 C27 C26 120.4(12) . . ?
C27 C28 C29 122.1(12) . . ?
C30 C29 C28 118.6(12) . . ?
C29 C30 C25 121.9(14) . . ?
O31 C32 C33 107.2(10) . . ?
C38 C33 C34 119.5(14) . . ?
C38 C33 C32 120.0(12) . . ?
C34 C33 C32 120.5(12) . . ?
C35 C34 C33 119.6(13) . . ?
C34 C35 C36 119.7(14) . . ?
C37 C36 C35 120.7(15) . . ?
C36 C37 C38 120.4(14) . . ?
C37 C38 C33 119.8(13) . . ?
C15 N16 C17 117.5(10) . . ?
C15 N16 U1 126.0(7) . . ?
C17 N16 U1 116.2(7) . . ?
C24 N23 C18 118.3(10) . . ?
C24 N23 U1 126.1(8) . . ?
C18 N23 U1 115.4(6) . . ?
C43 N39 C41 110.3(12) . . ?
C43 N39 C40 110.0(10) . . ?
C41 N39 C40 108.5(12) . . ?
C43 N39 C42 109.5(10) . . ?
C41 N39 C42 109.1(12) . . ?
C40 N39 C42 109.3(10) . . ?
C9 O8 C7 117.7(9) . . ?
C10 O10 U1 133.4(7) . . ?
C26 O26 U1 133.2(7) . . ?
C27 O31 C32 119.4(10) . . ?
O1 U1 O2 176.7(3) . . ?
O1 U1 O26 89.8(3) . . ?
O2 U1 O26 90.2(3) . . ?
O1 U1 O10 88.9(3) . . ?
O2 U1 O10 92.1(3) . . ?
O26 U1 O10 161.1(3) . . ?
O1 U1 N23 86.6(3) . . ?
O2 U1 N23 90.4(3) . . ?
O26 U1 N23 68.1(3) . . ?
O10 U1 N23 130.6(3) . . ?
O1 U1 N16 87.0(3) . . ?
O2 U1 N16 90.5(3) . . ?
O26 U1 N16 130.5(3) . . ?
O10 U1 N16 68.3(3) . . ?
N23 U1 N16 62.4(3) . . ?
O1 U1 Cl1 93.2(2) . . ?
O2 U1 Cl1 90.1(2) . . ?
O26 U1 Cl1 81.3(2) . . ?
O10 U1 Cl1 80.0(2) . . ?
N23 U1 Cl1 149.3(2) . . ?
N16 U1 Cl1 148.28(18) . . ?

loop_
_geom_bond_atom_site_label_1
_geom_bond_atom_site_label_2
_geom_bond_distance
_geom_bond_site_symmetry_2
_geom_bond_publ_flag
C1 C6 1.371(18) . ?
C1 C2 1.41(2) . ?
C1 C7 1.489(18) . ?
C2 C3 1.37(2) . ?
C3 C4 1.39(3) . ?
C4 C5 1.36(3) . ?
C5 C6 1.39(2) . ?
C7 O8 1.425(13) . ?
C9 O8 1.354(13) . ?
C9 C14 1.381(16) . ?
C9 C10 1.452(15) . ?
C10 O10 1.307(13) . ?
C10 C11 1.424(15) . ?
C11 C12 1.411(15) . ?
C11 C15 1.441(16) . ?
C12 C13 1.383(17) . ?
C13 C14 1.393(17) . ?
C15 N16 1.305(15) . ?
C17 C18 1.395(16) . ?
C17 C22 1.418(15) . ?
C17 N16 1.419(13) . ?
C18 C19 1.401(16) . ?
C18 N23 1.440(14) . ?
C19 C20 1.375(18) . ?
C20 C21 1.400(19) . ?
C21 C22 1.387(18) . ?
C24 N23 1.284(14) . ?
C24 C25 1.434(18) . ?
C25 C30 1.385(18) . ?
C25 C26 1.438(18) . ?
C26 O26 1.302(13) . ?
C26 C27 1.444(17) . ?
C27 O31 1.349(15) . ?
C27 C28 1.372(18) . ?
C28 C29 1.39(2) . ?
C29 C30 1.384(19) . ?
C32 O31 1.429(14) . ?
C32 C33 1.51(2) . ?
C33 C38 1.398(19) . ?
C33 C34 1.406(19) . ?
C34 C35 1.38(2) . ?
C35 C36 1.40(2) . ?
C36 C37 1.35(2) . ?
C37 C38 1.38(2) . ?
C40 N39 1.483(14) . ?
C41 N39 1.465(18) . ?
C42 N39 1.521(16) . ?
C43 N39 1.465(15) . ?
N16 U1 2.624(9) . ?
N23 U1 2.618(9) . ?
O1 U1 1.759(8) . ?
O2 U1 1.765(8) . ?
O10 U1 2.263(7) . ?
O26 U1 2.257(8) . ?
Cl1 U1 2.713(3) . ?

loop_
_geom_torsion_atom_site_label_1
_geom_torsion_atom_site_label_2
_geom_torsion_atom_site_label_3
_geom_torsion_atom_site_label_4
_geom_torsion
_geom_torsion_site_symmetry_1
_geom_torsion_site_symmetry_2
_geom_torsion_site_symmetry_3
_geom_torsion_site_symmetry_4
_geom_torsion_publ_flag
C6 C1 C2 C3 1(2) . . . . ?
C7 C1 C2 C3 177.4(13) . . . . ?
C1 C2 C3 C4 0(2) . . . . ?
C2 C3 C4 C5 -1(2) . . . . ?
C3 C4 C5 C6 1(2) . . . . ?
C2 C1 C6 C5 -0.5(19) . . . . ?
C7 C1 C6 C5 -177.4(12) . . . . ?
C4 C5 C6 C1 -1(2) . . . . ?
C6 C1 C7 O8 112.0(12) . . . . ?
C2 C1 C7 O8 -64.9(15) . . . . ?
O8 C9 C10 O10 -2.6(13) . . . . ?
C14 C9 C10 O10 177.6(10) . . . . ?
O8 C9 C10 C11 -179.2(9) . . . . ?
C14 C9 C10 C11 1.0(14) . . . . ?
O10 C10 C11 C12 -175.2(10) . . . . ?
C9 C10 C11 C12 1.3(15) . . . . ?
O10 C10 C11 C15 2.5(16) . . . . ?
C9 C10 C11 C15 179.0(10) . . . . ?
C10 C11 C12 C13 -2.4(17) . . . . ?
C15 C11 C12 C13 179.8(11) . . . . ?
C11 C12 C13 C14 1.3(17) . . . . ?
O8 C9 C14 C13 178.0(10) . . . . ?
C10 C9 C14 C13 -2.2(16) . . . . ?
C12 C13 C14 C9 1.1(17) . . . . ?
C12 C11 C15 N16 -169.6(11) . . . . ?
C10 C11 C15 N16 12.6(18) . . . . ?
C22 C17 C18 C19 -1.0(16) . . . . ?
N16 C17 C18 C19 -177.3(10) . . . . ?
C22 C17 C18 N23 178.2(10) . . . . ?
N16 C17 C18 N23 1.9(15) . . . . ?
C17 C18 C19 C20 -1.2(17) . . . . ?
N23 C18 C19 C20 179.7(10) . . . . ?
C18 C19 C20 C21 2.2(17) . . . . ?
C19 C20 C21 C22 -1.0(18) . . . . ?
C20 C21 C22 C17 -1.2(18) . . . . ?
C18 C17 C22 C21 2.2(17) . . . . ?
N16 C17 C22 C21 178.2(11) . . . . ?
N23 C24 C25 C30 168.5(12) . . . . ?
N23 C24 C25 C26 -12.8(19) . . . . ?
C30 C25 C26 O26 177.6(11) . . . . ?
C24 C25 C26 O26 -1.1(17) . . . . ?
C30 C25 C26 C27 -0.1(17) . . . . ?
C24 C25 C26 C27 -178.8(11) . . . . ?
O26 C26 C27 O31 4.4(15) . . . . ?
C25 C26 C27 O31 -177.9(10) . . . . ?
O26 C26 C27 C28 -178.0(11) . . . . ?
C25 C26 C27 C28 -0.3(16) . . . . ?
O31 C27 C28 C29 177.3(12) . . . . ?
C26 C27 C28 C29 0.1(18) . . . . ?
C27 C28 C29 C30 0(2) . . . . ?
C28 C29 C30 C25 -1(2) . . . . ?
C24 C25 C30 C29 179.4(12) . . . . ?
C26 C25 C30 C29 0.7(19) . . . . ?
O31 C32 C33 C38 -139.8(11) . . . . ?
O31 C32 C33 C34 37.1(15) . . . . ?
C38 C33 C34 C35 0.3(18) . . . . ?
C32 C33 C34 C35 -176.7(12) . . . . ?
C33 C34 C35 C36 1(2) . . . . ?
C34 C35 C36 C37 -4(2) . . . . ?
C35 C36 C37 C38 5(2) . . . . ?
C36 C37 C38 C33 -4(2) . . . . ?
C34 C33 C38 C37 1.1(18) . . . . ?
C32 C33 C38 C37 178.1(12) . . . . ?
C11 C15 N16 C17 -175.3(11) . . . . ?
C11 C15 N16 U1 11.0(16) . . . . ?
C18 C17 N16 C15 -150.0(10) . . . . ?
C22 C17 N16 C15 33.9(15) . . . . ?
C18 C17 N16 U1 24.4(12) . . . . ?
C22 C17 N16 U1 -151.7(9) . . . . ?
C25 C24 N23 C18 173.2(11) . . . . ?
C25 C24 N23 U1 -12.4(18) . . . . ?
C17 C18 N23 C24 147.8(11) . . . . ?
C19 C18 N23 C24 -33.0(15) . . . . ?
C17 C18 N23 U1 -27.1(12) . . . . ?
C19 C18 N23 U1 152.1(8) . . . . ?
C14 C9 O8 C7 7.6(15) . . . . ?
C10 C9 O8 C7 -172.3(9) . . . . ?
C1 C7 O8 C9 -178.6(9) . . . . ?
C11 C10 O10 U1 -52.0(14) . . . . ?
C9 C10 O10 U1 131.6(8) . . . . ?
C25 C26 O26 U1 50.9(15) . . . . ?
C27 C26 O26 U1 -131.5(9) . . . . ?
C28 C27 O31 C32 -2.7(17) . . . . ?
C26 C27 O31 C32 174.7(10) . . . . ?
C33 C32 O31 C27 -174.5(10) . . . . ?
C26 O26 U1 O1 33.1(10) . . . . ?
C26 O26 U1 O2 -143.6(10) . . . . ?
C26 O26 U1 O10 119.4(11) . . . . ?
C26 O26 U1 N23 -53.2(10) . . . . ?
C26 O26 U1 N16 -52.7(11) . . . . ?
C26 O26 U1 Cl1 126.4(10) . . . . ?
C10 O10 U1 O1 -34.1(9) . . . . ?
C10 O10 U1 O2 142.8(9) . . . . ?
C10 O10 U1 O26 -120.4(11) . . . . ?
C10 O10 U1 N23 50.5(10) . . . . ?
C10 O10 U1 N16 53.1(9) . . . . ?
C10 O10 U1 Cl1 -127.4(9) . . . . ?
C24 N23 U1 O1 -59.1(10) . . . . ?
C18 N23 U1 O1 115.4(7) . . . . ?
C24 N23 U1 O2 122.2(10) . . . . ?
C18 N23 U1 O2 -63.3(7) . . . . ?
C24 N23 U1 O26 32.1(9) . . . . ?
C18 N23 U1 O26 -153.4(8) . . . . ?
C24 N23 U1 O10 -144.7(9) . . . . ?
C18 N23 U1 O10 29.8(8) . . . . ?
C24 N23 U1 N16 -147.4(10) . . . . ?
C18 N23 U1 N16 27.1(7) . . . . ?
C24 N23 U1 Cl1 31.3(12) . . . . ?
C18 N23 U1 Cl1 -154.2(6) . . . . ?
C15 N16 U1 O1 59.6(9) . . . . ?
C17 N16 U1 O1 -114.2(7) . . . . ?
C15 N16 U1 O2 -122.5(9) . . . . ?
C17 N16 U1 O2 63.6(7) . . . . ?
C15 N16 U1 O26 146.8(8) . . . . ?
C17 N16 U1 O26 -27.0(8) . . . . ?
C15 N16 U1 O10 -30.5(8) . . . . ?
C17 N16 U1 O10 155.7(7) . . . . ?
C15 N16 U1 N23 147.3(9) . . . . ?
C17 N16 U1 N23 -26.5(7) . . . . ?
C15 N16 U1 Cl1 -31.5(11) . . . . ?
C17 N16 U1 Cl1 154.7(5) . . . . ?
